data_4304506
loop_
_publ_author_name
'Hsiao-Wen Huang'
'Chih-Chin Tsou'
'Ting-Shen Kuo'
'Wen-Feng Liaw'

_publ_section_title
;
New Members of a Class of Dinitrosyliron Complexes (DNICs): Interconversion
and Spectroscopic Discrimination of the Anionic
{Fe(NO)2}9[(NO)2Fe(C3H3N2)2]- and [(NO)2Fe(C3H3N2)(SR)]- (C3H3N2=
Deprotonated Imidazole; R =tBu, Et, Ph)
;
_journal_name_full 'Inorganic Chemistry'
_journal_page_first 2196
_journal_page_last 2204
_journal_paper_doi 10.1021/ic702000y
_journal_volume 47
_journal_year 2008
_chemical_formula_moiety 'C25 H40 Fe N4 Na O9 S'
_chemical_formula_sum 'C25 H40 Fe N4 Na O9 S'
_chemical_formula_weight 651.51
_chemical_name_systematic
;
 ?
;
_space_group_IT_number 19
_symmetry_cell_setting orthorhombic
_symmetry_space_group_name_Hall 'P 2ac 2ab'
_symmetry_space_group_name_H-M 'P 21 21 21'
_atom_sites_solution_hydrogens geom
_atom_sites_solution_primary direct
_atom_sites_solution_secondary difmap
_audit_creation_method SHELXL-97
_cell_angle_alpha 90.00
_cell_angle_beta 90.00
_cell_angle_gamma 90.00
_cell_formula_units_Z 4
_cell_length_a 9.4277(3)
_cell_length_b 15.2021(5)
_cell_length_c 22.2729(7)
_cell_measurement_reflns_used 22719
_cell_measurement_temperature 200(2)
_cell_measurement_theta_max 25.35
_cell_measurement_theta_min 2.037
_cell_volume 3192.17(18)
_computing_cell_refinement 'HKL Scalepack (Otwinowski & Minor 1997)'
_computing_data_collection 'Collect (Nonius BV, 1997-2000)'
_computing_data_reduction 'HKL Denzo and Scalepack (Otwinowski & Minor 19'
_computing_molecular_graphics 'Ortep-3 for Windows (Farrugia, 1997)'
_computing_publication_material 'WinGX publication routines (Farrugia, 1999)'
_computing_structure_refinement 'SHELXL-97 (Sheldrick, 1997)'
_computing_structure_solution 'SHELXS-86 (Sheldrick, 1986)'
_diffrn_ambient_temperature 200(2)
_diffrn_detector_area_resol_mean 9
_diffrn_measured_fraction_theta_full 0.994
_diffrn_measured_fraction_theta_max 0.994
_diffrn_measurement_device_type KappaCCD
_diffrn_measurement_method 'CCD rotation images, thick slices'
_diffrn_radiation_monochromator graphite
_diffrn_radiation_source 'fine-focus sealed tube'
_diffrn_radiation_type MoK\a
_diffrn_radiation_wavelength 0.71073
_diffrn_reflns_av_R_equivalents 0.1461
_diffrn_reflns_av_sigmaI/netI 0.1186
_diffrn_reflns_limit_h_max 9
_diffrn_reflns_limit_h_min -11
_diffrn_reflns_limit_k_max 18
_diffrn_reflns_limit_k_min -18
_diffrn_reflns_limit_l_max 21
_diffrn_reflns_limit_l_min -26
_diffrn_reflns_number 21060
_diffrn_reflns_theta_full 25.31
_diffrn_reflns_theta_max 25.31
_diffrn_reflns_theta_min 2.27
_exptl_absorpt_coefficient_mu 0.604
_exptl_absorpt_correction_T_max 1.0083
_exptl_absorpt_correction_T_min 0.8447
_exptl_absorpt_correction_type multi-scan
_exptl_absorpt_process_details
;
 ?
;
_exptl_crystal_colour brown(dark)
_exptl_crystal_density_diffrn 1.356
_exptl_crystal_density_method 'not measured'
_exptl_crystal_description prism
_exptl_crystal_F_000 1372
_exptl_crystal_size_max 0.22
_exptl_crystal_size_mid 0.14
_exptl_crystal_size_min 0.08
_refine_diff_density_max 0.601
_refine_diff_density_min -0.389
_refine_diff_density_rms 0.102
_refine_ls_abs_structure_details 'Flack H D (1983), Acta Cryst. A39, 876-881'
_refine_ls_abs_structure_Flack -0.03(3)
_refine_ls_extinction_method none
_refine_ls_goodness_of_fit_ref 1.040
_refine_ls_hydrogen_treatment fixed
_refine_ls_matrix_type full
_refine_ls_number_parameters 366
_refine_ls_number_reflns 5774
_refine_ls_number_restraints 0
_refine_ls_restrained_S_all 1.040
_refine_ls_R_factor_all 0.1271
_refine_ls_R_factor_gt 0.0761
_refine_ls_shift/su_max 0.022
_refine_ls_shift/su_mean 0.011
_refine_ls_structure_factor_coef Fsqd
_refine_ls_weighting_details 'calc w=1/[\s^2^(Fo^2^)+(0.1086P)^2^+0.0000P] where P=(Fo^2^+2Fc^2^)/3'
_refine_ls_weighting_scheme calc
_refine_ls_wR_factor_gt 0.1752
_refine_ls_wR_factor_ref 0.2070
_reflns_number_gt 3687
_reflns_number_total 5774
_reflns_threshold_expression >2sigma(I)
_cod_data_source_file ic702000y-file005.cif
_cod_data_source_block 7390
_cod_database_code 4304506

loop_
_symmetry_equiv_pos_as_xyz
'x, y, z'
'-x+1/2, -y, z+1/2'
'x+1/2, -y+1/2, -z'
'-x, y+1/2, -z+1/2'

loop_
_atom_site_label
_atom_site_type_symbol
_atom_site_fract_x
_atom_site_fract_y
_atom_site_fract_z
_atom_site_U_iso_or_equiv
_atom_site_adp_type
_atom_site_occupancy
_atom_site_symmetry_multiplicity
_atom_site_calc_flag
_atom_site_refinement_flags
_atom_site_disorder_assembly
_atom_site_disorder_group
C1 C 0.8055(8) 0.0537(5) 0.0066(3) 0.0532(19) Uani 1 1 d . . .
C2 C 0.8021(9) 0.1206(5) -0.0358(3) 0.0579(19) Uani 1 1 d . . .
H2 H 0.7231 0.1254 -0.0606 0.069 Uiso 1 1 calc R . .
C3 C 0.9095(10) 0.1795(5) -0.0426(4) 0.063(2) Uani 1 1 d . . .
H3 H 0.9034 0.2223 -0.0723 0.075 Uiso 1 1 calc R . .
C4 C 1.0269(12) 0.1765(6) -0.0061(5) 0.081(3) Uani 1 1 d . . .
H4 H 1.0997 0.2173 -0.0104 0.097 Uiso 1 1 calc R . .
C5 C 1.0341(11) 0.1136(7) 0.0356(5) 0.086(3) Uani 1 1 d . . .
H5 H 1.1131 0.1115 0.0606 0.104 Uiso 1 1 calc R . .
C6 C 0.9267(11) 0.0504(6) 0.0433(4) 0.074(3) Uani 1 1 d . . .
H6 H 0.9358 0.0069 0.0724 0.089 Uiso 1 1 calc R . .
C7 C 0.6114(9) 0.1571(6) 0.1274(3) 0.057(2) Uani 1 1 d . . .
H7 H 0.6966 0.1651 0.1070 0.069 Uiso 1 1 calc R . .
C8 C 0.5779(10) 0.1902(6) 0.1823(3) 0.065(2) Uani 1 1 d . . .
H8 H 0.6380 0.2251 0.2054 0.078 Uiso 1 1 calc R . .
C9 C 0.4030(8) 0.1188(4) 0.1518(3) 0.0447(17) Uani 1 1 d . . .
H9 H 0.3131 0.0937 0.1499 0.054 Uiso 1 1 calc R . .
C10 C -0.0132(9) 0.0832(5) 0.2257(4) 0.062(2) Uani 1 1 d . . .
H10A H -0.0770 0.0725 0.1923 0.074 Uiso 1 1 calc R . .
H10B H -0.0698 0.0966 0.2609 0.074 Uiso 1 1 calc R . .
C11 C 0.0745(9) 0.0040(5) 0.2370(3) 0.056(2) Uani 1 1 d . . .
H11A H 0.0139 -0.0464 0.2441 0.067 Uiso 1 1 calc R . .
H11B H 0.1333 -0.0084 0.2022 0.067 Uiso 1 1 calc R . .
C12 C 0.2527(8) -0.0508(5) 0.3010(4) 0.059(2) Uani 1 1 d . . .
H12A H 0.3152 -0.0617 0.2672 0.071 Uiso 1 1 calc R . .
H12B H 0.1979 -0.1037 0.3085 0.071 Uiso 1 1 calc R . .
C13 C 0.3377(9) -0.0285(5) 0.3549(4) 0.062(2) Uani 1 1 d . . .
H13A H 0.2753 -0.0133 0.3879 0.075 Uiso 1 1 calc R . .
H13B H 0.3944 -0.0787 0.3669 0.075 Uiso 1 1 calc R . .
C14 C 0.5218(11) 0.0633(5) 0.3891(3) 0.072(2) Uani 1 1 d . . .
H14A H 0.5799 0.0123 0.3981 0.087 Uiso 1 1 calc R . .
H14B H 0.4686 0.0785 0.4249 0.087 Uiso 1 1 calc R . .
C15 C 0.6132(10) 0.1375(5) 0.3716(4) 0.064(2) Uani 1 1 d . . .
H15A H 0.6835 0.1481 0.4026 0.077 Uiso 1 1 calc R . .
H15B H 0.6627 0.1236 0.3346 0.077 Uiso 1 1 calc R . .
C16 C 0.6126(9) 0.2878(5) 0.3533(3) 0.059(2) Uani 1 1 d . . .
H16A H 0.6725 0.2786 0.3184 0.070 Uiso 1 1 calc R . .
H16B H 0.6733 0.2986 0.3877 0.070 Uiso 1 1 calc R . .
C17 C 0.5181(10) 0.3648(5) 0.3431(3) 0.059(2) Uani 1 1 d . . .
H17A H 0.4546 0.3722 0.3770 0.070 Uiso 1 1 calc R . .
H17B H 0.5743 0.4179 0.3390 0.070 Uiso 1 1 calc R . .
C18 C 0.3557(8) 0.4223(5) 0.2722(3) 0.056(2) Uani 1 1 d . . .
H18A H 0.4156 0.4730 0.2647 0.067 Uiso 1 1 calc R . .
H18B H 0.2885 0.4375 0.3035 0.067 Uiso 1 1 calc R . .
C19 C 0.2798(8) 0.3971(5) 0.2169(3) 0.055(2) Uani 1 1 d . . .
H19A H 0.2300 0.4477 0.2007 0.066 Uiso 1 1 calc R . .
H19B H 0.3470 0.3769 0.1870 0.066 Uiso 1 1 calc R . .
C20 C 0.1076(9) 0.3013(5) 0.1785(3) 0.055(2) Uani 1 1 d . . .
H20A H 0.1742 0.2783 0.1493 0.066 Uiso 1 1 calc R . .
H20B H 0.0587 0.3510 0.1607 0.066 Uiso 1 1 calc R . .
C21 C 0.0031(9) 0.2319(5) 0.1948(3) 0.056(2) Uani 1 1 d . . .
H21A H -0.0563 0.2522 0.2276 0.068 Uiso 1 1 calc R . .
H21B H -0.0575 0.2192 0.1607 0.068 Uiso 1 1 calc R . .
C23A C 0.064(2) 0.2919(13) 0.3736(9) 0.085(6) Uiso 0.50 1 d P A 1
H23A H -0.0193 0.2838 0.3487 0.102 Uiso 0.50 1 calc PR A 1
H23B H 0.1104 0.3463 0.3620 0.102 Uiso 0.50 1 calc PR A 1
C24A C 0.023(2) 0.2946(12) 0.4385(8) 0.076(5) Uiso 0.50 1 d P A 1
H24A H 0.0886 0.3304 0.4616 0.091 Uiso 0.50 1 calc PR A 1
H24B H -0.0723 0.3170 0.4438 0.091 Uiso 0.50 1 calc PR A 1
C25A C 0.033(3) 0.2049(15) 0.4550(11) 0.104(7) Uiso 0.50 1 d P A 1
H25A H -0.0583 0.1846 0.4700 0.125 Uiso 0.50 1 calc PR A 1
H25B H 0.1026 0.1975 0.4865 0.125 Uiso 0.50 1 calc PR A 1
C26A C 0.077(4) 0.150(2) 0.3976(13) 0.124(9) Uiso 0.50 1 d P A 1
H26A H 0.1353 0.0993 0.4078 0.149 Uiso 0.50 1 calc PR A 1
H26B H -0.0046 0.1308 0.3743 0.149 Uiso 0.50 1 calc PR A 1
C23 C 0.015(4) 0.191(2) 0.3726(17) 0.156(12) Uiso 0.50 1 d P A 2
H23C H 0.0086 0.1284 0.3797 0.187 Uiso 0.50 1 calc PR A 2
H23D H -0.0404 0.2063 0.3373 0.187 Uiso 0.50 1 calc PR A 2
C24 C -0.035(2) 0.2459(14) 0.4297(9) 0.078(5) Uiso 0.50 1 d P A 2
H24C H -0.0667 0.3043 0.4185 0.094 Uiso 0.50 1 calc PR A 2
H24D H -0.1103 0.2160 0.4512 0.094 Uiso 0.50 1 calc PR A 2
C25 C 0.1038(17) 0.2497(10) 0.4677(7) 0.057(4) Uiso 0.50 1 d P A 2
H25C H 0.0937 0.2223 0.5067 0.068 Uiso 0.50 1 calc PR A 2
H25D H 0.1406 0.3090 0.4719 0.068 Uiso 0.50 1 calc PR A 2
C26 C 0.194(3) 0.1911(17) 0.4216(12) 0.118(8) Uiso 0.50 1 d P A 2
H26C H 0.2951 0.1989 0.4284 0.142 Uiso 0.50 1 calc PR A 2
H26D H 0.1712 0.1293 0.4261 0.142 Uiso 0.50 1 calc PR A 2
N1 N 0.4316(6) 0.1200(4) -0.0264(2) 0.0498(14) Uani 1 1 d . . .
N2 N 0.3400(8) -0.0256(4) 0.0370(3) 0.0569(16) Uani 1 1 d . . .
N3 N 0.4970(6) 0.1100(3) 0.1076(2) 0.0435(14) Uani 1 1 d . . .
N4 N 0.4461(7) 0.1658(4) 0.1989(2) 0.0519(16) Uani 1 1 d . . .
O1 O 0.3816(7) 0.1566(4) -0.0676(2) 0.0686(15) Uani 1 1 d . . .
O2 O 0.2366(8) -0.0683(4) 0.0302(3) 0.0905(19) Uani 1 1 d . . .
O3 O 0.0773(5) 0.1548(3) 0.2123(2) 0.0537(13) Uani 1 1 d . . .
O4 O 0.1811(5) 0.3289(3) 0.23013(19) 0.0473(12) Uani 1 1 d . . .
O5 O 0.4392(5) 0.3500(3) 0.29035(19) 0.0505(12) Uani 1 1 d . . .
O6 O 0.5297(6) 0.2134(3) 0.3634(2) 0.0534(12) Uani 1 1 d . . .
O7 O 0.4262(5) 0.0429(3) 0.34129(19) 0.0536(12) Uani 1 1 d . . .
O8 O 0.1610(6) 0.0197(3) 0.2877(2) 0.0566(13) Uani 1 1 d . . .
O9 O 0.1583(8) 0.2197(4) 0.3672(3) 0.092(2) Uani 1 1 d . . .
S1 S 0.6732(3) -0.02851(13) 0.01215(9) 0.0650(6) Uani 1 1 d . . .
Fe1 Fe 0.47067(11) 0.04750(6) 0.02936(4) 0.0469(3) Uani 1 1 d . . .
Na1 Na 0.3121(3) 0.18843(19) 0.28762(11) 0.0539(7) Uani 1 1 d . A .

loop_
_atom_site_aniso_label
_atom_site_aniso_U_11
_atom_site_aniso_U_22
_atom_site_aniso_U_33
_atom_site_aniso_U_23
_atom_site_aniso_U_13
_atom_site_aniso_U_12
C1 0.057(5) 0.064(4) 0.039(3) -0.001(3) 0.014(3) 0.024(4)
C2 0.062(5) 0.058(4) 0.053(4) 0.000(4) 0.004(4) 0.012(4)
C3 0.061(6) 0.057(4) 0.070(5) -0.003(4) 0.012(5) 0.002(4)
C4 0.066(6) 0.064(5) 0.113(7) -0.020(5) -0.005(6) 0.003(5)
C5 0.049(6) 0.098(7) 0.112(8) -0.033(6) -0.015(6) 0.019(6)
C6 0.082(7) 0.084(6) 0.056(4) -0.013(4) -0.003(4) 0.043(6)
C7 0.038(5) 0.092(6) 0.041(4) -0.011(4) 0.004(3) 0.004(4)
C8 0.060(6) 0.091(6) 0.044(4) -0.018(4) -0.011(4) -0.008(5)
C9 0.043(4) 0.050(4) 0.041(4) 0.000(3) 0.007(3) 0.002(3)
C10 0.049(5) 0.070(5) 0.067(5) 0.001(4) 0.000(4) -0.024(4)
C11 0.064(6) 0.053(4) 0.051(4) 0.001(3) 0.003(4) -0.014(4)
C12 0.058(5) 0.043(4) 0.077(5) -0.002(4) 0.006(4) -0.008(4)
C13 0.067(6) 0.049(4) 0.071(5) 0.011(4) 0.002(4) 0.006(4)
C14 0.095(7) 0.064(5) 0.058(4) 0.010(4) -0.025(5) 0.008(5)
C15 0.069(6) 0.062(5) 0.060(4) -0.002(4) -0.021(4) 0.000(4)
C16 0.060(5) 0.064(5) 0.053(4) -0.010(4) -0.015(4) -0.009(4)
C17 0.081(6) 0.053(4) 0.042(4) -0.014(3) -0.009(4) -0.009(4)
C18 0.056(5) 0.045(4) 0.067(5) 0.000(3) 0.012(4) 0.001(4)
C19 0.050(5) 0.054(4) 0.061(5) 0.018(4) -0.002(4) 0.002(4)
C20 0.057(5) 0.057(4) 0.051(4) 0.009(3) -0.009(4) 0.012(4)
C21 0.051(5) 0.063(4) 0.055(4) 0.005(3) -0.004(4) 0.006(4)
N1 0.053(4) 0.058(3) 0.038(3) -0.001(3) 0.009(3) -0.004(3)
N2 0.075(5) 0.047(3) 0.048(3) 0.003(3) -0.014(3) -0.004(3)
N3 0.039(4) 0.058(3) 0.034(3) -0.002(2) 0.001(3) 0.007(3)
N4 0.051(5) 0.071(4) 0.034(3) -0.012(3) 0.005(3) 0.001(3)
O1 0.087(4) 0.077(3) 0.042(3) 0.015(3) -0.010(3) 0.002(3)
O2 0.083(5) 0.076(4) 0.113(5) 0.012(4) -0.022(4) -0.013(4)
O3 0.044(3) 0.060(3) 0.057(3) 0.004(2) -0.005(2) 0.001(3)
O4 0.051(3) 0.046(3) 0.044(3) 0.009(2) -0.002(2) 0.001(2)
O5 0.060(3) 0.047(2) 0.044(2) -0.010(2) -0.009(2) 0.011(2)
O6 0.052(3) 0.056(3) 0.052(3) -0.002(2) -0.012(3) 0.001(3)
O7 0.068(4) 0.048(2) 0.045(2) 0.004(2) -0.011(2) -0.005(3)
O8 0.062(4) 0.050(3) 0.058(3) 0.001(2) 0.004(3) 0.008(2)
O9 0.111(6) 0.107(5) 0.057(3) -0.002(3) 0.036(4) 0.013(4)
S1 0.0770(15) 0.0528(11) 0.0652(12) 0.0061(9) 0.0214(11) 0.0122(10)
Fe1 0.0568(6) 0.0483(5) 0.0355(5) -0.0019(4) 0.0031(5) -0.0003(5)
Na1 0.0560(19) 0.0706(17) 0.0353(13) -0.0025(12) 0.0093(13) 0.0086(15)

loop_
_atom_type_symbol
_atom_type_description
_atom_type_scat_dispersion_real
_atom_type_scat_dispersion_imag
_atom_type_scat_source
C C 0.0033 0.0016 'International Tables Vol C Tables 4.2.6.8 and 6.1.1.4'
H H 0.0000 0.0000 'International Tables Vol C Tables 4.2.6.8 and 6.1.1.4'
N N 0.0061 0.0033 'International Tables Vol C Tables 4.2.6.8 and 6.1.1.4'
O O 0.0106 0.0060 'International Tables Vol C Tables 4.2.6.8 and 6.1.1.4'
S S 0.1246 0.1234 'International Tables Vol C Tables 4.2.6.8 and 6.1.1.4'
Fe Fe 0.3463 0.8444 'International Tables Vol C Tables 4.2.6.8 and 6.1.1.4'
Na Na 0.0362 0.0249 'International Tables Vol C Tables 4.2.6.8 and 6.1.1.4'

loop_
_geom_angle_atom_site_label_1
_geom_angle_atom_site_label_2
_geom_angle_atom_site_label_3
_geom_angle
_geom_angle_site_symmetry_1
_geom_angle_site_symmetry_3
_geom_angle_publ_flag
C2 C1 C6 116.1(8) . . ?
C2 C1 S1 123.3(6) . . ?
C6 C1 S1 120.5(6) . . ?
C3 C2 C1 122.8(8) . . ?
C3 C2 H2 118.6 . . ?
C1 C2 H2 118.6 . . ?
C2 C3 C4 120.8(8) . . ?
C2 C3 H3 119.6 . . ?
C4 C3 H3 119.6 . . ?
C5 C4 C3 118.5(9) . . ?
C5 C4 H4 120.7 . . ?
C3 C4 H4 120.7 . . ?
C4 C5 C6 122.5(9) . . ?
C4 C5 H5 118.8 . . ?
C6 C5 H5 118.8 . . ?
C1 C6 C5 119.4(8) . . ?
C1 C6 H6 120.3 . . ?
C5 C6 H6 120.3 . . ?
C8 C7 N3 107.5(7) . . ?
C8 C7 H7 126.2 . . ?
N3 C7 H7 126.2 . . ?
N4 C8 C7 111.0(7) . . ?
N4 C8 H8 124.5 . . ?
C7 C8 H8 124.5 . . ?
N3 C9 N4 115.7(7) . . ?
N3 C9 H9 122.2 . . ?
N4 C9 H9 122.2 . . ?
O3 C10 C11 108.9(6) . . ?
O3 C10 H10A 109.9 . . ?
C11 C10 H10A 109.9 . . ?
O3 C10 H10B 109.9 . . ?
C11 C10 H10B 109.9 . . ?
H10A C10 H10B 108.3 . . ?
O8 C11 C10 108.7(6) . . ?
O8 C11 H11A 110.0 . . ?
C10 C11 H11A 110.0 . . ?
O8 C11 H11B 110.0 . . ?
C10 C11 H11B 110.0 . . ?
H11A C11 H11B 108.3 . . ?
O8 C12 C13 109.2(6) . . ?
O8 C12 H12A 109.9 . . ?
C13 C12 H12A 109.9 . . ?
O8 C12 H12B 109.8 . . ?
C13 C12 H12B 109.8 . . ?
H12A C12 H12B 108.3 . . ?
O7 C13 C12 108.9(6) . . ?
O7 C13 H13A 109.9 . . ?
C12 C13 H13A 109.9 . . ?
O7 C13 H13B 109.9 . . ?
C12 C13 H13B 109.9 . . ?
H13A C13 H13B 108.3 . . ?
O7 C14 C15 109.8(6) . . ?
O7 C14 H14A 109.7 . . ?
C15 C14 H14A 109.7 . . ?
O7 C14 H14B 109.7 . . ?
C15 C14 H14B 109.7 . . ?
H14A C14 H14B 108.2 . . ?
O6 C15 C14 109.5(7) . . ?
O6 C15 H15A 109.8 . . ?
C14 C15 H15A 109.8 . . ?
O6 C15 H15B 109.8 . . ?
C14 C15 H15B 109.8 . . ?
H15A C15 H15B 108.2 . . ?
O6 C16 C17 109.1(7) . . ?
O6 C16 H16A 109.9 . . ?
C17 C16 H16A 109.9 . . ?
O6 C16 H16B 109.9 . . ?
C17 C16 H16B 109.9 . . ?
H16A C16 H16B 108.3 . . ?
O5 C17 C16 108.5(5) . . ?
O5 C17 H17A 110.0 . . ?
C16 C17 H17A 110.0 . . ?
O5 C17 H17B 110.0 . . ?
C16 C17 H17B 110.0 . . ?
H17A C17 H17B 108.4 . . ?
O5 C18 C19 107.9(6) . . ?
O5 C18 H18A 110.1 . . ?
C19 C18 H18A 110.1 . . ?
O5 C18 H18B 110.1 . . ?
C19 C18 H18B 110.1 . . ?
H18A C18 H18B 108.4 . . ?
O4 C19 C18 109.5(6) . . ?
O4 C19 H19A 109.8 . . ?
C18 C19 H19A 109.8 . . ?
O4 C19 H19B 109.8 . . ?
C18 C19 H19B 109.8 . . ?
H19A C19 H19B 108.2 . . ?
O4 C20 C21 109.8(6) . . ?
O4 C20 H20A 109.7 . . ?
C21 C20 H20A 109.7 . . ?
O4 C20 H20B 109.7 . . ?
C21 C20 H20B 109.7 . . ?
H20A C20 H20B 108.2 . . ?
O3 C21 C20 109.0(6) . . ?
O3 C21 H21A 109.9 . . ?
C20 C21 H21A 109.9 . . ?
O3 C21 H21B 109.9 . . ?
C20 C21 H21B 109.9 . . ?
H21A C21 H21B 108.3 . . ?
O9 C23A C24A 106.2(15) . . ?
O9 C23A H23A 110.5 . . ?
C24A C23A H23A 110.5 . . ?
O9 C23A H23B 110.5 . . ?
C24A C23A H23B 110.5 . . ?
H23A C23A H23B 108.7 . . ?
C25A C24A C23A 102.0(17) . . ?
C25A C24A H24A 111.7 . . ?
C23A C24A H24A 111.4 . . ?
C25A C24A H24B 111.1 . . ?
C23A C24A H24B 111.3 . . ?
H24A C24A H24B 109.2 . . ?
C24A C25A C26A 109(2) . . ?
C24A C25A H25A 110.3 . . ?
C26A C25A H25A 110.2 . . ?
C24A C25A H25B 109.6 . . ?
C26A C25A H25B 109.8 . . ?
H25A C25A H25B 108.4 . . ?
O9 C26A C25A 97.2(19) . . ?
O9 C26A H26A 112.3 . . ?
C25A C26A H26A 112.5 . . ?
O9 C26A H26B 112.4 . . ?
C25A C26A H26B 112.1 . . ?
H26A C26A H26B 109.9 . . ?
O9 C23 C24 101(2) . . ?
O9 C23 C26 41.2(13) . . ?
C24 C23 C26 79.3(18) . . ?
O9 C23 H23C 111.5 . . ?
C24 C23 H23C 111.6 . . ?
C26 C23 H23C 87.7 . . ?
O9 C23 H23D 111.7 . . ?
C24 C23 H23D 111.6 . . ?
C26 C23 H23D 152.9 . . ?
H23C C23 H23D 109.4 . . ?
C25 C24 C23 102(2) . . ?
C25 C24 H24C 111.6 . . ?
C23 C24 H24C 111.4 . . ?
C25 C24 H24D 111.2 . . ?
C23 C24 H24D 111.3 . . ?
H24C C24 H24D 109.2 . . ?
C24 C25 C26 94.5(15) . . ?
C24 C25 H25C 113.0 . . ?
C26 C25 H25C 112.9 . . ?
C24 C25 H25D 112.6 . . ?
C26 C25 H25D 112.8 . . ?
H25C C25 H25D 110.3 . . ?
O9 C26 C25 105.4(18) . . ?
O9 C26 C23 45.0(14) . . ?
C25 C26 C23 84.2(17) . . ?
O9 C26 H26C 110.6 . . ?
C25 C26 H26C 110.6 . . ?
C23 C26 H26C 155.3 . . ?
O9 C26 H26D 110.8 . . ?
C25 C26 H26D 110.6 . . ?
C23 C26 H26D 82.5 . . ?
H26C C26 H26D 108.8 . . ?
O1 N1 Fe1 165.1(5) . . ?
O2 N2 Fe1 164.4(6) . . ?
C9 N3 C7 103.5(5) . . ?
C9 N3 Fe1 127.5(5) . . ?
C7 N3 Fe1 128.9(4) . . ?
C9 N4 C8 102.3(6) . . ?
C9 N4 Na1 124.9(5) . . ?
C8 N4 Na1 132.8(5) . . ?
C10 O3 C21 113.3(6) . . ?
C10 O3 Na1 119.1(4) . . ?
C21 O3 Na1 113.6(4) . . ?
C20 O4 C19 111.7(5) . . ?
C20 O4 Na1 111.5(4) . . ?
C19 O4 Na1 111.4(4) . . ?
C17 O5 C18 114.1(5) . . ?
C17 O5 Na1 113.2(4) . . ?
C18 O5 Na1 116.7(4) . . ?
C16 O6 C15 111.8(6) . . ?
C16 O6 Na1 116.2(4) . . ?
C15 O6 Na1 113.1(4) . . ?
C13 O7 C14 112.5(6) . . ?
C13 O7 Na1 119.1(4) . . ?
C14 O7 Na1 113.5(4) . . ?
C12 O8 C11 113.2(6) . . ?
C12 O8 Na1 111.5(4) . . ?
C11 O8 Na1 115.3(4) . . ?
C26 O9 C23A 108.6(15) . . ?
C26 O9 C23 94(2) . . ?
C23A O9 C23 68.4(17) . . ?
C26 O9 C26A 58.7(15) . . ?
C23A O9 C26A 100.7(16) . . ?
C23 O9 C26A 41.3(16) . . ?
C26 O9 Na1 117.7(13) . . ?
C23A O9 Na1 128.4(8) . . ?
C23 O9 Na1 126.3(15) . . ?
C26A O9 Na1 121.6(12) . . ?
C1 S1 Fe1 104.2(2) . . ?
N2 Fe1 N1 110.2(3) . . ?
N2 Fe1 N3 108.6(3) . . ?
N1 Fe1 N3 110.8(2) . . ?
N2 Fe1 S1 107.5(2) . . ?
N1 Fe1 S1 112.9(2) . . ?
N3 Fe1 S1 106.57(17) . . ?
O9 Na1 N4 172.6(3) . . ?
O9 Na1 O6 88.2(2) . . ?
N4 Na1 O6 97.9(2) . . ?
O9 Na1 O5 94.2(2) . . ?
N4 Na1 O5 85.14(19) . . ?
O6 Na1 O5 61.56(15) . . ?
O9 Na1 O7 94.4(2) . . ?
N4 Na1 O7 92.2(2) . . ?
O6 Na1 O7 62.55(15) . . ?
O5 Na1 O7 123.00(17) . . ?
O9 Na1 O4 85.3(2) . . ?
N4 Na1 O4 87.94(19) . . ?
O6 Na1 O4 121.39(18) . . ?
O5 Na1 O4 60.98(15) . . ?
O7 Na1 O4 176.01(19) . . ?
O9 Na1 O3 90.0(2) . . ?
N4 Na1 O3 84.0(2) . . ?
O6 Na1 O3 176.79(18) . . ?
O5 Na1 O3 121.28(16) . . ?
O7 Na1 O3 114.94(17) . . ?
O4 Na1 O3 61.10(15) . . ?
O9 Na1 O8 82.9(2) . . ?
N4 Na1 O8 97.6(2) . . ?
O6 Na1 O8 119.64(17) . . ?
O5 Na1 O8 176.67(18) . . ?
O7 Na1 O8 58.91(15) . . ?
O4 Na1 O8 117.12(17) . . ?
O3 Na1 O8 57.43(15) . . ?

loop_
_geom_bond_atom_site_label_1
_geom_bond_atom_site_label_2
_geom_bond_distance
_geom_bond_site_symmetry_2
_geom_bond_publ_flag
C1 C2 1.389(10) . ?
C1 C6 1.406(12) . ?
C1 S1 1.769(9) . ?
C2 C3 1.360(11) . ?
C2 H2 0.9300 . ?
C3 C4 1.373(13) . ?
C3 H3 0.9300 . ?
C4 C5 1.336(14) . ?
C4 H4 0.9300 . ?
C5 C6 1.405(14) . ?
C5 H5 0.9300 . ?
C6 H6 0.9300 . ?
C7 C8 1.359(10) . ?
C7 N3 1.369(10) . ?
C7 H7 0.9300 . ?
C8 N4 1.349(10) . ?
C8 H8 0.9300 . ?
C9 N3 1.331(8) . ?
C9 N4 1.333(8) . ?
C9 H9 0.9300 . ?
C10 O3 1.415(9) . ?
C10 C11 1.482(11) . ?
C10 H10A 0.9700 . ?
C10 H10B 0.9700 . ?
C11 O8 1.414(9) . ?
C11 H11A 0.9700 . ?
C11 H11B 0.9700 . ?
C12 O8 1.409(9) . ?
C12 C13 1.482(11) . ?
C12 H12A 0.9700 . ?
C12 H12B 0.9700 . ?
C13 O7 1.402(9) . ?
C13 H13A 0.9700 . ?
C13 H13B 0.9700 . ?
C14 O7 1.429(9) . ?
C14 C15 1.472(12) . ?
C14 H14A 0.9700 . ?
C14 H14B 0.9700 . ?
C15 O6 1.409(9) . ?
C15 H15A 0.9700 . ?
C15 H15B 0.9700 . ?
C16 O6 1.393(9) . ?
C16 C17 1.489(11) . ?
C16 H16A 0.9700 . ?
C16 H16B 0.9700 . ?
C17 O5 1.410(8) . ?
C17 H17A 0.9700 . ?
C17 H17B 0.9700 . ?
C18 O5 1.412(8) . ?
C18 C19 1.476(11) . ?
C18 H18A 0.9700 . ?
C18 H18B 0.9700 . ?
C19 O4 1.424(8) . ?
C19 H19A 0.9700 . ?
C19 H19B 0.9700 . ?
C20 O4 1.406(8) . ?
C20 C21 1.488(11) . ?
C20 H20A 0.9700 . ?
C20 H20B 0.9700 . ?
C21 O3 1.419(9) . ?
C21 H21A 0.9700 . ?
C21 H21B 0.9700 . ?
C23A O9 1.42(2) . ?
C23A C24A 1.50(3) . ?
C23A H23A 0.9700 . ?
C23A H23B 0.9700 . ?
C24A C25A 1.41(3) . ?
C24A H24A 0.9700 . ?
C24A H24B 0.9700 . ?
C25A C26A 1.58(3) . ?
C25A H25A 0.9700 . ?
C25A H25B 0.9700 . ?
C26A O9 1.48(3) . ?
C26A H26A 0.9700 . ?
C26A H26B 0.9700 . ?
C23 O9 1.43(4) . ?
C23 C24 1.59(4) . ?
C23 C26 2.01(5) . ?
C23 H23C 0.9700 . ?
C23 H23D 0.9700 . ?
C24 C25 1.56(3) . ?
C24 H24C 0.9700 . ?
C24 H24D 0.9700 . ?
C25 C26 1.60(3) . ?
C25 H25C 0.9700 . ?
C25 H25D 0.9700 . ?
C26 O9 1.33(3) . ?
C26 H26C 0.9700 . ?
C26 H26D 0.9700 . ?
N1 O1 1.172(7) . ?
N1 Fe1 1.701(6) . ?
N2 O2 1.181(8) . ?
N2 Fe1 1.668(7) . ?
N3 Fe1 2.000(5) . ?
N4 Na1 2.370(6) . ?
O3 Na1 2.825(6) . ?
O4 Na1 2.779(5) . ?
O5 Na1 2.733(5) . ?
O6 Na1 2.684(6) . ?
O7 Na1 2.735(5) . ?
O8 Na1 2.934(6) . ?
O9 Na1 2.339(6) . ?
S1 Fe1 2.265(2) . ?
